data_4021461
loop_
_publ_author_name
'Natalia P\'erez-Hern\'andez'
'Mart\'in Febles'
'Cirilo P\'erez'
'Mat\'ias L. Rodr\'iguez'
'Concepci\'on Foces-Foces'
'Julio D. Mart\'in'

_publ_section_title
;
 Synthesis and Structure of Hydroxyl Acids of General Structure
 7,7-Alkenyl/alkynyl-5-hydroxymethyl-6-oxabicyclo[3.2.1]octane-
 1-carboxylic Acid
;
_journal_name_full 'Journal of Organic Chemistry'
_journal_page_first 1139
_journal_page_last 1151
_journal_paper_doi 10.1021/jo052237p
_journal_volume 71
_journal_year 2006
_chemical_formula_moiety 'C20 H25 Cl O6'
_chemical_formula_sum 'C20 H25 Cl O6'
_chemical_formula_weight 396.85
_chemical_name_systematic
;
 (1R*, 5R*, 7S*)-7-(m-chlorobenzoyloxymethyl)-7-ethyl-5-
hydroxymethyl-6-oxabicyclo[3.2.1]octane-1-carboxylic acid
 
;
_space_group_IT_number 2
_symmetry_cell_setting triclinic
_symmetry_space_group_name_Hall '-P 1'
_symmetry_space_group_name_H-M 'P -1'
_atom_sites_solution_hydrogens geom
_atom_sites_solution_primary direct
_atom_sites_solution_secondary difmap
_audit_creation_method SHELXL-97
_cell_angle_alpha 89.130(5)
_cell_angle_beta 89.221(5)
_cell_angle_gamma 80.184(6)
_cell_formula_units_Z 2
_cell_length_a 7.6390(4)
_cell_length_b 8.0350(9)
_cell_length_c 16.4990(16)
_cell_measurement_reflns_used 4412
_cell_measurement_temperature 293(2)
_cell_measurement_theta_max 27.5
_cell_measurement_theta_min 2.47
_cell_volume 997.70(16)
_computing_cell_refinement 'HKL Denzo and Scalepack (Otwinowski & Minor 1997)'
_computing_data_collection 'Collect (Nonius BV, 2000)'
_computing_data_reduction 'HKL Denzo and Scalepak (Otwinowski & Minor, 1997)'
_computing_molecular_graphics 'PLATON (Spek, 2003)'
_computing_publication_material 'SHELXL-97, WinGX (Farrugia, 1999) and PLATON'
_computing_structure_refinement 'SHELXL-97 (Sheldrick, 1997)'
_computing_structure_solution 'SIR97 (Altomare et al., 1999)'
_diffrn_ambient_temperature 293(2)
_diffrn_detector_area_resol_mean 9
_diffrn_measured_fraction_theta_full 0.965
_diffrn_measured_fraction_theta_max 0.965
_diffrn_measurement_device '95mm CCD camera on \k-goniostat'
_diffrn_measurement_device_type KappaCCD
_diffrn_measurement_method '\f and \w'
_diffrn_radiation_monochromator 'horizontally mounted graphite crystal'
_diffrn_radiation_source 'fine-focus sealed tube'
_diffrn_radiation_type MoK\a
_diffrn_radiation_wavelength 0.71073
_diffrn_reflns_av_R_equivalents 0.0000
_diffrn_reflns_av_sigmaI/netI 0.0415
_diffrn_reflns_limit_h_max 9
_diffrn_reflns_limit_h_min 0
_diffrn_reflns_limit_k_max 10
_diffrn_reflns_limit_k_min -10
_diffrn_reflns_limit_l_max 21
_diffrn_reflns_limit_l_min -21
_diffrn_reflns_number 4412
_diffrn_reflns_theta_full 27.50
_diffrn_reflns_theta_max 27.50
_diffrn_reflns_theta_min 2.47
_exptl_absorpt_coefficient_mu 0.224
_exptl_absorpt_correction_T_max 0.9889
_exptl_absorpt_correction_T_min 0.9058
_exptl_absorpt_correction_type none
_exptl_crystal_colour colourless
_exptl_crystal_density_diffrn 1.321
_exptl_crystal_density_method 'not measured'
_exptl_crystal_description plate
_exptl_crystal_F_000 420
_exptl_crystal_size_max 0.45
_exptl_crystal_size_mid 0.30
_exptl_crystal_size_min 0.05
_refine_diff_density_max 0.457
_refine_diff_density_min -0.300
_refine_diff_density_rms 0.074
_refine_ls_extinction_coef 0.253(19)
_refine_ls_extinction_expression Fc^*^=kFc[1+0.001xFc^2^\l^3^/sin(2\q)]^-1/4^
_refine_ls_extinction_method SHELXL
_refine_ls_goodness_of_fit_ref 1.083
_refine_ls_hydrogen_treatment mixed
_refine_ls_matrix_type full
_refine_ls_number_parameters 246
_refine_ls_number_reflns 4412
_refine_ls_number_restraints 0
_refine_ls_restrained_S_all 1.083
_refine_ls_R_factor_all 0.0954
_refine_ls_R_factor_gt 0.0784
_refine_ls_shift/su_max 0.005
_refine_ls_shift/su_mean 0.000
_refine_ls_structure_factor_coef Fsqd
_refine_ls_weighting_details 'calc w=1/[\s^2^(Fo^2^)+(0.0610P)^2^+1.0064P] where P=(Fo^2^+2Fc^2^)/3'
_refine_ls_weighting_scheme calc
_refine_ls_wR_factor_gt 0.1768
_refine_ls_wR_factor_ref 0.1956
_reflns_number_gt 3580
_reflns_number_total 4412
_reflns_threshold_expression >2sigma(I)
_cod_data_source_file jo052237psi20051102_104042_6.cif
_cod_depositor_comments
;
The following automatic conversions were performed:
'_symmetry_cell_setting' value 'Triclinic' changed to 'triclinic'
according to '/home/saulius/struct/CIF-dictionaries/cif_core.dic'
dictionary named 'cif_core.dic' version 2.4.1 from 2010-06-29.

Automatic conversion script
Id: cif_fix_enum 1527 2010-12-29 10:47:43Z saulius 
;
_cod_database_code 4021461

loop_
_symmetry_equiv_pos_as_xyz
'x, y, z'
'-x, -y, -z'

loop_
_atom_site_label
_atom_site_type_symbol
_atom_site_fract_x
_atom_site_fract_y
_atom_site_fract_z
_atom_site_U_iso_or_equiv
_atom_site_adp_type
_atom_site_occupancy
_atom_site_symmetry_multiplicity
_atom_site_calc_flag
_atom_site_refinement_flags
O1 O 0.7262(2) 0.0852(2) 0.08442(10) 0.0365(4) Uani 1 1 d .
Cl1 Cl -0.09411(19) 0.2538(2) 0.55048(9) 0.1338(7) Uani 1 1 d .
O5 O 0.4854(3) 0.1600(3) 0.27530(11) 0.0538(6) Uani 1 1 d .
O4 O 0.4656(3) 0.5122(3) 0.21243(12) 0.0624(6) Uani 1 1 d .
O6 O 0.2391(3) 0.0497(4) 0.27438(15) 0.0852(9) Uani 1 1 d .
O2 O 0.4342(3) 0.1927(3) -0.02736(13) 0.0537(5) Uani 1 1 d .
H2 H 0.4010 0.1106 -0.0472 0.064 Uiso 1 1 calc R
O3 O 0.7038(3) 0.4578(3) 0.29108(13) 0.0677(7) Uani 1 1 d .
C1 C 0.7177(3) 0.2276(3) 0.02717(15) 0.0374(6) Uani 1 1 d .
C2 C 0.9076(4) 0.2499(4) 0.00490(18) 0.0506(7) Uani 1 1 d .
H2A H 0.9056 0.3509 -0.0281 0.061 Uiso 1 1 d R
H2B H 0.9626 0.1539 -0.0251 0.061 Uiso 1 1 d R
C3 C 1.0162(4) 0.2616(4) 0.0808(2) 0.0563(8) Uani 1 1 d .
H3A H 1.1186 0.3127 0.0662 0.068 Uiso 1 1 calc R
H3B H 1.0598 0.1482 0.1009 0.068 Uiso 1 1 calc R
C4 C 0.9134(4) 0.3638(4) 0.14942(19) 0.0497(7) Uani 1 1 d .
H4A H 0.9144 0.4818 0.1384 0.060 Uiso 1 1 d R
H4B H 0.9734 0.3328 0.1994 0.060 Uiso 1 1 d R
C5 C 0.7184(3) 0.3366(3) 0.15800(15) 0.0376(6) Uani 1 1 d .
C6 C 0.6289(3) 0.3784(3) 0.07611(15) 0.0384(6) Uani 1 1 d .
H6A H 0.5029 0.3824 0.0801 0.046 Uiso 1 1 d R
H6B H 0.6539 0.4824 0.0541 0.046 Uiso 1 1 d R
C7 C 0.6322(4) 0.4405(3) 0.22850(16) 0.0463(6) Uani 1 1 d .
C8 C 0.6158(4) 0.1890(3) -0.04622(15) 0.0450(6) Uani 1 1 d .
H8A H 0.6248 0.2720 -0.0872 0.054 Uiso 1 1 d R
H8B H 0.6668 0.0790 -0.0652 0.054 Uiso 1 1 d R
C9 C 0.7017(3) 0.1456(3) 0.16741(14) 0.0359(5) Uani 1 1 d .
C10 C 0.3667(6) 0.6061(6) 0.2774(2) 0.0892(14) Uani 1 1 d .
H10A H 0.2487 0.6511 0.2594 0.107 Uiso 1 1 d R
H10B H 0.4267 0.6981 0.2924 0.107 Uiso 1 1 d R
H10C H 0.3607 0.5341 0.3244 0.107 Uiso 1 1 d R
C11 C 0.8386(4) 0.0411(4) 0.22294(18) 0.0492(7) Uani 1 1 d .
H11A H 0.8176 0.0821 0.2779 0.059 Uiso 1 1 d R
H11B H 0.9546 0.0561 0.2049 0.059 Uiso 1 1 d R
C12 C 0.8352(5) -0.1476(4) 0.2241(2) 0.0719(10) Uani 1 1 d .
H12A H 0.9242 -0.2046 0.2601 0.086 Uiso 1 1 d R
H12B H 0.8572 -0.1906 0.1701 0.086 Uiso 1 1 d R
H12C H 0.7202 -0.1646 0.2421 0.086 Uiso 1 1 d R
C13 C 0.5149(3) 0.1180(4) 0.19079(14) 0.0423(6) Uani 1 1 d .
H33 H 0.4309 0.1910 0.1578 0.051 Uiso 1 1 d R
H13B H 0.5029 0.0030 0.1828 0.051 Uiso 1 1 d R
C14 C 0.3375(3) 0.1243(4) 0.30902(16) 0.0469(7) Uani 1 1 d .
C15 C 0.3107(4) 0.1847(4) 0.39380(17) 0.0525(7) Uani 1 1 d .
C16 C 0.4430(6) 0.2390(6) 0.4366(2) 0.0826(13) Uani 1 1 d .
H16 H 0.5590 0.2340 0.4136 0.099 Uiso 1 1 d R
C17 C 0.4080(7) 0.2982(8) 0.5148(2) 0.1117(19) Uani 1 1 d .
H17 H 0.4960 0.3412 0.5448 0.134 Uiso 1 1 d R
C18 C 0.2442(7) 0.3026(6) 0.5498(2) 0.0929(14) Uani 1 1 d .
H18 H 0.2222 0.3426 0.6038 0.111 Uiso 1 1 d R
C19 C 0.1148(6) 0.2478(5) 0.5071(2) 0.0765(11) Uani 1 1 d .
C20 C 0.1450(5) 0.1892(5) 0.4288(2) 0.0660(9) Uani 1 1 d .
H20 H 0.0520 0.1512 0.3998 0.079 Uiso 1 1 d R

loop_
_atom_site_aniso_label
_atom_site_aniso_U_11
_atom_site_aniso_U_22
_atom_site_aniso_U_33
_atom_site_aniso_U_23
_atom_site_aniso_U_13
_atom_site_aniso_U_12
O1 0.0453(9) 0.0298(9) 0.0333(9) -0.0007(7) 0.0007(7) -0.0036(7)
Cl1 0.1104(10) 0.1950(16) 0.0982(10) -0.0452(10) 0.0609(8) -0.0330(10)
O5 0.0585(12) 0.0803(15) 0.0302(9) -0.0114(9) 0.0036(8) -0.0335(10)
O4 0.0660(13) 0.0687(14) 0.0425(11) -0.0138(10) 0.0040(9) 0.0180(11)
O6 0.0583(14) 0.149(3) 0.0607(15) -0.0423(16) 0.0125(11) -0.0502(15)
O2 0.0567(12) 0.0483(12) 0.0555(12) -0.0157(9) -0.0065(9) -0.0053(9)
O3 0.0787(15) 0.0780(16) 0.0489(13) -0.0241(11) -0.0092(11) -0.0180(12)
C1 0.0468(13) 0.0289(12) 0.0347(13) 0.0011(9) 0.0050(10) -0.0015(10)
C2 0.0576(16) 0.0388(14) 0.0550(17) -0.0017(12) 0.0189(13) -0.0085(12)
C3 0.0417(14) 0.0531(17) 0.076(2) -0.0061(15) 0.0099(14) -0.0124(12)
C4 0.0493(15) 0.0432(15) 0.0591(17) -0.0038(13) -0.0010(13) -0.0146(12)
C5 0.0418(13) 0.0334(13) 0.0370(13) -0.0045(10) -0.0021(10) -0.0046(10)
C6 0.0475(14) 0.0316(12) 0.0336(12) -0.0028(10) 0.0017(10) 0.0005(10)
C7 0.0586(16) 0.0407(15) 0.0401(15) -0.0075(11) -0.0010(12) -0.0088(12)
C8 0.0630(17) 0.0360(14) 0.0331(13) -0.0035(10) 0.0039(11) 0.0003(12)
C9 0.0410(12) 0.0365(13) 0.0308(12) -0.0025(9) -0.0028(9) -0.0076(10)
C10 0.100(3) 0.095(3) 0.058(2) -0.027(2) 0.019(2) 0.027(2)
C11 0.0493(15) 0.0522(17) 0.0458(15) 0.0052(12) -0.0114(12) -0.0073(12)
C12 0.084(2) 0.053(2) 0.077(2) 0.0219(17) -0.0198(19) -0.0061(17)
C13 0.0480(14) 0.0536(16) 0.0282(12) -0.0061(11) -0.0017(10) -0.0166(12)
C14 0.0410(13) 0.0613(18) 0.0402(14) -0.0078(12) -0.0013(11) -0.0128(12)
C15 0.0597(17) 0.0647(19) 0.0368(14) -0.0050(13) 0.0025(12) -0.0211(14)
C16 0.088(3) 0.137(4) 0.0374(17) -0.0169(19) 0.0043(16) -0.057(3)
C17 0.131(4) 0.183(5) 0.045(2) -0.032(3) 0.011(2) -0.092(4)
C18 0.134(4) 0.117(4) 0.0395(18) -0.024(2) 0.020(2) -0.055(3)
C19 0.091(3) 0.087(3) 0.054(2) -0.0129(18) 0.0288(18) -0.023(2)
C20 0.0631(19) 0.088(3) 0.0491(18) -0.0164(17) 0.0118(14) -0.0197(17)

loop_
_atom_type_symbol
_atom_type_description
_atom_type_scat_dispersion_real
_atom_type_scat_dispersion_imag
_atom_type_scat_source
C C 0.0033 0.0016 'International Tables Vol C Tables 4.2.6.8 and 6.1.1.4'
H H 0.0000 0.0000 'International Tables Vol C Tables 4.2.6.8 and 6.1.1.4'
O O 0.0106 0.0060 'International Tables Vol C Tables 4.2.6.8 and 6.1.1.4'
Cl Cl 0.1484 0.1585 'International Tables Vol C Tables 4.2.6.8 and 6.1.1.4'

loop_
_geom_angle_atom_site_label_1
_geom_angle_atom_site_label_2
_geom_angle_atom_site_label_3
_geom_angle
C9 O1 C1 110.52(17)
C14 O5 C13 116.5(2)
C7 O4 C10 116.6(3)
C8 O2 H2 109.5
O1 C1 C8 108.00(19)
O1 C1 C6 103.65(18)
C8 C1 C6 115.0(2)
O1 C1 C2 108.5(2)
C8 C1 C2 111.9(2)
C6 C1 C2 109.3(2)
C3 C2 C1 110.9(2)
C3 C2 H2A 109.6
C1 C2 H2A 110.0
C3 C2 H2B 108.4
C1 C2 H2B 108.6
H2A C2 H2B 109.3
C2 C3 C4 114.3(2)
C2 C3 H3A 108.7
C4 C3 H3A 108.7
C2 C3 H3B 108.7
C4 C3 H3B 108.7
H3A C3 H3B 107.6
C3 C4 C5 113.5(2)
C3 C4 H4A 108.0
C5 C4 H4A 108.7
C3 C4 H4B 108.7
C5 C4 H4B 109.1
H4A C4 H4B 108.8
C7 C5 C6 115.1(2)
C7 C5 C4 108.6(2)
C6 C5 C4 107.9(2)
C7 C5 C9 112.0(2)
C6 C5 C9 100.40(19)
C4 C5 C9 112.7(2)
C1 C6 C5 100.31(19)
C1 C6 H6A 111.4
C5 C6 H6A 111.5
C1 C6 H6B 111.9
C5 C6 H6B 111.5
H6A C6 H6B 109.9
O3 C7 O4 123.4(3)
O3 C7 C5 124.7(3)
O4 C7 C5 111.9(2)
O2 C8 C1 111.4(2)
O2 C8 H8A 108.5
C1 C8 H8A 108.8
O2 C8 H8B 109.4
C1 C8 H8B 108.6
H8A C8 H8B 110.2
O1 C9 C13 104.22(18)
O1 C9 C11 110.2(2)
C13 C9 C11 110.3(2)
O1 C9 C5 102.74(18)
C13 C9 C5 113.4(2)
C11 C9 C5 115.2(2)
O4 C10 H10A 109.5
O4 C10 H10B 109.1
H10A C10 H10B 109.5
O4 C10 H10C 110.5
H10A C10 H10C 109.8
H10B C10 H10C 108.4
C12 C11 C9 114.8(2)
C12 C11 H11A 108.1
C9 C11 H11A 108.5
C12 C11 H11B 107.3
C9 C11 H11B 108.3
H11A C11 H11B 109.7
C11 C12 H12A 110.0
C11 C12 H12B 109.2
H12A C12 H12B 109.8
C11 C12 H12C 108.3
H12A C12 H12C 110.0
H12B C12 H12C 109.4
O5 C13 C9 107.97(19)
O5 C13 H33 110.1
C9 C13 H33 108.7
O5 C13 H13B 109.7
C9 C13 H13B 110.5
H33 C13 H13B 109.8
O6 C14 O5 122.7(3)
O6 C14 C15 124.6(3)
O5 C14 C15 112.7(2)
C16 C15 C20 119.9(3)
C16 C15 C14 122.3(3)
C20 C15 C14 117.8(3)
C15 C16 C17 119.5(4)
C15 C16 H16 120.7
C17 C16 H16 119.8
C18 C17 C16 120.9(4)
C18 C17 H17 118.0
C16 C17 H17 121.0
C19 C18 C17 119.1(3)
C19 C18 H18 120.8
C17 C18 H18 120.1
C18 C19 C20 121.4(4)
C18 C19 Cl1 119.6(3)
C20 C19 Cl1 118.9(3)
C15 C20 C19 119.2(3)
C15 C20 H20 120.7
C19 C20 H20 120.1

loop_
_geom_bond_atom_site_label_1
_geom_bond_atom_site_label_2
_geom_bond_distance
O1 C9 1.459(3)
O1 C1 1.466(3)
Cl1 C19 1.734(4)
O5 C14 1.325(3)
O5 C13 1.445(3)
O4 C7 1.333(3)
O4 C10 1.449(4)
O6 C14 1.194(3)
O2 C8 1.413(3)
O2 H2 0.8200
O3 C7 1.196(3)
C1 C8 1.513(4)
C1 C6 1.521(3)
C1 C2 1.531(4)
C2 C3 1.525(5)
C2 H2A 0.9684
C2 H2B 0.9550
C3 C4 1.535(4)
C3 H3A 0.9700
C3 H3B 0.9700
C4 C5 1.546(4)
C4 H4A 0.9639
C4 H4B 0.9580
C5 C7 1.518(3)
C5 C6 1.529(3)
C5 C9 1.567(3)
C6 H6A 0.9590
C6 H6B 0.9539
C8 H8A 0.9528
C8 H8B 0.9586
C9 C13 1.525(3)
C9 C11 1.530(4)
C10 H10A 0.9614
C10 H10B 0.9705
C10 H10C 0.9657
C11 C12 1.521(4)
C11 H11A 0.9720
C11 H11B 0.9571
C12 H12A 0.9599
C12 H12B 0.9627
C12 H12C 0.9546
C13 H33 0.9611
C13 H13B 0.9553
C14 C15 1.488(4)
C15 C16 1.375(4)
C15 C20 1.379(4)
C16 C17 1.387(5)
C16 H16 0.9539
C17 C18 1.366(6)
C17 H17 0.9538
C18 C19 1.358(6)
C18 H18 0.9547
C19 C20 1.385(5)
C20 H20 0.9564

loop_
_geom_hbond_atom_site_label_D
_geom_hbond_atom_site_label_H
_geom_hbond_atom_site_label_A
_geom_hbond_distance_DH
_geom_hbond_distance_HA
_geom_hbond_distance_DA
_geom_hbond_angle_DHA
_geom_hbond_site_symmetry_A
O2 H2 O1 0.82 2.09 2.898(3) 169.3 2_655

loop_
_geom_torsion_atom_site_label_1
_geom_torsion_atom_site_label_2
_geom_torsion_atom_site_label_3
_geom_torsion_atom_site_label_4
_geom_torsion
C9 O1 C1 C8 -140.0(2)
C9 O1 C1 C6 -17.5(2)
C9 O1 C1 C2 98.6(2)
O1 C1 C2 C3 -52.2(3)
C8 C1 C2 C3 -171.3(2)
C6 C1 C2 C3 60.2(3)
C1 C2 C3 C4 -39.3(3)
C2 C3 C4 C5 38.2(4)
C3 C4 C5 C7 178.8(2)
C3 C4 C5 C6 -55.8(3)
C3 C4 C5 C9 54.1(3)
O1 C1 C6 C5 39.9(2)
C8 C1 C6 C5 157.6(2)
C2 C1 C6 C5 -75.6(2)
C7 C5 C6 C1 -166.8(2)
C4 C5 C6 C1 71.8(2)
C9 C5 C6 C1 -46.3(2)
C10 O4 C7 O3 -4.0(5)
C10 O4 C7 C5 176.4(3)
C6 C5 C7 O3 -160.4(3)
C4 C5 C7 O3 -39.4(4)
C9 C5 C7 O3 85.7(3)
C6 C5 C7 O4 19.2(3)
C4 C5 C7 O4 140.3(2)
C9 C5 C7 O4 -94.6(3)
O1 C1 C8 O2 69.2(3)
C6 C1 C8 O2 -46.0(3)
C2 C1 C8 O2 -171.5(2)
C1 O1 C9 C13 106.6(2)
C1 O1 C9 C11 -135.1(2)
C1 O1 C9 C5 -11.8(2)
C7 C5 C9 O1 158.83(19)
C6 C5 C9 O1 36.2(2)
C4 C5 C9 O1 -78.3(2)
C7 C5 C9 C13 47.0(3)
C6 C5 C9 C13 -75.7(2)
C4 C5 C9 C13 169.8(2)
C7 C5 C9 C11 -81.3(3)
C6 C5 C9 C11 156.0(2)
C4 C5 C9 C11 41.5(3)
O1 C9 C11 C12 -57.6(3)
C13 C9 C11 C12 56.9(3)
C5 C9 C11 C12 -173.2(3)
C14 O5 C13 C9 -172.1(2)
O1 C9 C13 O5 174.7(2)
C11 C9 C13 O5 56.4(3)
C5 C9 C13 O5 -74.4(3)
C13 O5 C14 O6 5.7(5)
C13 O5 C14 C15 -175.2(2)
O6 C14 C15 C16 166.5(4)
O5 C14 C15 C16 -12.6(5)
O6 C14 C15 C20 -15.1(5)
O5 C14 C15 C20 165.8(3)
C20 C15 C16 C17 -0.1(7)
C14 C15 C16 C17 178.3(4)
C15 C16 C17 C18 0.2(8)
C16 C17 C18 C19 0.2(8)
C17 C18 C19 C20 -0.7(8)
C17 C18 C19 Cl1 -179.6(4)
C16 C15 C20 C19 -0.4(6)
C14 C15 C20 C19 -178.8(3)
C18 C19 C20 C15 0.8(7)
Cl1 C19 C20 C15 179.8(3)
